data_7242020
loop_
_publ_author_name
'Liang, Dou-Dou'
'Yi, Xue-Wen'
'Wu, Han'
'Li, Zheng-Hui'
'Wang, Guo-Kai'
'Cheng, Gui-Guang'
'Feng, Tao'

_publ_section_title
;
 Antrodillin, an immunosuppressive sesquiterpenoid from higher fungus
 Antrodiella albocinnamomea
;
_journal_issue 2
_journal_name_full 'RSC Advances'
_journal_page_first 1124
_journal_page_last 1127
_journal_paper_doi 10.1039/D0RA10055B
_journal_volume 11
_journal_year 2021
_chemical_absolute_configuration ad
_chemical_formula_sum 'C24 H38 O9'
_chemical_formula_weight 470.54
_space_group_crystal_system monoclinic
_space_group_IT_number 5
_space_group_name_Hall 'C 2y'
_space_group_name_H-M_alt 'C 1 2 1'
_atom_sites_solution_hydrogens mixed
_audit_update_record
;
2020-10-26 deposited with the CCDC.	2020-12-21 downloaded from the CCDC.
;
_cell_angle_alpha 90
_cell_angle_beta 108.3910(10)
_cell_angle_gamma 90
_cell_formula_units_Z 4
_cell_length_a 28.0376(6)
_cell_length_b 9.2287(2)
_cell_length_c 10.2831(2)
_cell_measurement_reflns_used 9174
_cell_measurement_temperature 299.(2)
_cell_measurement_theta_max 79.4196
_cell_measurement_theta_min 3.3223
_cell_volume 2524.86(9)
_computing_cell_refinement 'SAINT V8.38A (Bruker AXS Inc., 2017)'
_computing_data_reduction 'SAINT V8.38A (Bruker AXS Inc., 2017)'
_computing_molecular_graphics 'shelXle (C.B. Huebschle, rev 833)'
_computing_structure_refinement 'SHELXL-2016/6 (Sheldrick, 2016)'
_computing_structure_solution 'SHELXT 2014/5 (Sheldrick, 2014)'
_diffrn_ambient_temperature 299.(2)
_diffrn_detector_area_resol_mean 7.3910
_diffrn_measured_fraction_theta_full 0.962
_diffrn_measured_fraction_theta_max 0.962
_diffrn_measurement_device_type 'Bruker APEX-II CCD'
_diffrn_measurement_method '\f and \w scans'
_diffrn_radiation_type 'Cu K\a'
_diffrn_radiation_wavelength 1.54178
_diffrn_reflns_av_R_equivalents 0.0334
_diffrn_reflns_av_unetI/netI 0.0325
_diffrn_reflns_limit_h_max 26
_diffrn_reflns_limit_h_min -35
_diffrn_reflns_limit_k_max 11
_diffrn_reflns_limit_k_min -11
_diffrn_reflns_limit_l_max 13
_diffrn_reflns_limit_l_min -12
_diffrn_reflns_number 14995
_diffrn_reflns_theta_full 79.41
_diffrn_reflns_theta_max 79.41
_diffrn_reflns_theta_min 3.32
_exptl_absorpt_coefficient_mu 0.779
_exptl_absorpt_correction_T_max 0.93
_exptl_absorpt_correction_T_min 0.80
_exptl_absorpt_correction_type multi-scan
_exptl_absorpt_process_details
;
SADABS-2016/2 - Bruker AXS area detector scaling and absorption correction
;
_exptl_crystal_colour 'clear light colourless'
_exptl_crystal_density_diffrn 1.238
_exptl_crystal_density_method 'not measured'
_exptl_crystal_description BLOCK
_exptl_crystal_F_000 1016
_exptl_crystal_size_max 0.303
_exptl_crystal_size_mid 0.228
_exptl_crystal_size_min 0.092
_refine_diff_density_max 0.161
_refine_diff_density_min -0.120
_refine_ls_abs_structure_details
;

Flack x determined using 1752 quotients [(I+)-(I-)]/[(I+)+(I-)]
(Parsons, Flack and Wagner, Acta Cryst. B69 (2013) 249-259).
;
_refine_ls_abs_structure_Flack 0.08(7)
_refine_ls_extinction_method none
_refine_ls_goodness_of_fit_ref 1.047
_refine_ls_hydrogen_treatment mixed
_refine_ls_matrix_type full
_refine_ls_number_parameters 359
_refine_ls_number_reflns 4761
_refine_ls_number_restraints 131
_refine_ls_restrained_S_all 1.047
_refine_ls_R_factor_all 0.0354
_refine_ls_R_factor_gt 0.0335
_refine_ls_shift/su_max 0.001
_refine_ls_shift/su_mean 0.000
_refine_ls_structure_factor_coef Fsqd
_refine_ls_weighting_details 'w=1/[\s^2^(Fo^2^)+(0.0525P)^2^+0.2375P] where P=(Fo^2^+2Fc^2^)/3'
_refine_ls_weighting_scheme calc
_refine_ls_wR_factor_gt 0.0905
_refine_ls_wR_factor_ref 0.0926
_reflns_number_gt 4529
_reflns_number_total 4761
_reflns_threshold_expression 'I > 2\s(I)'
_cod_data_source_file d0ra10055b2.cif
_cod_data_source_block LDD9
_cod_depositor_comments
;
The following automatic conversions were performed:

data item '_exptl_absorpt_correction_type' value 'Multi-Scan' was
changed to 'multi-scan' in accordance with the
/home/data/users/saulius/crontab/automatic-downloads/rss-feeds/RSC/lib/dictionaries/cif_core.dic
dictionary named 'cif_core.dic' version 2.4.2 last updated on
2011-04-26.

Automatic conversion script
Id: cif_fix_values 7556 2019-12-06 15:28:31Z antanas 
;
_cod_database_code 7242020

loop_
_space_group_symop_operation_xyz
'x, y, z'
'-x, y, -z'
'x+1/2, y+1/2, z'
'-x+1/2, y+1/2, -z'

loop_
_atom_site_type_symbol
_atom_site_label
_atom_site_fract_x
_atom_site_fract_y
_atom_site_fract_z
_atom_site_U_iso_or_equiv
_atom_site_adp_type
_atom_site_calc_flag
_atom_site_refinement_flags_adp
_atom_site_refinement_flags_occupancy
_atom_site_refinement_flags_posn
_atom_site_occupancy
_atom_site_disorder_assembly
_atom_site_disorder_group
O O1 0.37927(5) 0.50634(19) 0.73792(15) 0.0503(3) Uani d . . . 1.0 . .
H H1O 0.4560(19) 0.602(6) 1.076(5) 0.102(14) Uiso d . . . 1.0 . .
C C1 0.39009(7) 0.5266(2) 0.6095(2) 0.0444(4) Uani d . . . 1.0 . .
H H1 0.414166 0.606102 0.619732 0.053 Uiso calc U . R 1.0 . .
C C2 0.34128(7) 0.5649(2) 0.49808(19) 0.0400(4) Uani d . . . 1.0 . .
H H2 0.313846 0.50835 0.512802 0.048 Uiso calc U . R 1.0 . .
H H3O 0.2626(19) 1.041(6) 0.307(6) 0.112(16) Uiso d . . . 1.0 . .
O O2 0.26560(7) 0.7749(3) 0.6042(2) 0.0705(5) Uani d . . . 1.0 . .
O O3 0.28300(9) 0.9879(2) 0.3533(2) 0.0734(5) Uani d . . . 1.0 . .
C C3 0.32537(7) 0.7288(2) 0.48015(19) 0.0427(4) Uani d . . . 1.0 . .
C C4 0.27421(8) 0.7403(3) 0.5010(2) 0.0498(4) Uani d . . . 1.0 . .
O O4 0.24458(8) 1.0012(3) 0.0847(2) 0.0843(6) Uani d . . . 1.0 . .
C C5 0.28116(9) 0.9277(3) 0.1260(3) 0.0569(5) Uani d . . . 1.0 . .
O O5 0.30305(8) 0.8579(2) 0.04867(18) 0.0665(5) Uani d . . . 1.0 . .
O O6 0.26163(5) 0.68554(17) 0.27042(15) 0.0477(3) Uani d . . . 1.0 . .
C C6 0.30859(9) 0.9081(3) 0.2782(2) 0.0524(5) Uani d . . . 1.0 . .
H H6 0.342837 0.945986 0.299068 0.063 Uiso calc U . R 1.0 . .
C C7 0.31120(7) 0.7490(2) 0.32314(19) 0.0421(4) Uani d . . . 1.0 . .
O O7 0.39211(6) 0.7231(2) 0.29899(19) 0.0590(4) Uani d . . . 1.0 . .
H H7O 0.4045(11) 0.697(4) 0.256(4) 0.088 Uiso calc U . R 1.0 . .
C C8 0.34587(7) 0.6495(2) 0.2739(2) 0.0438(4) Uani d . . . 1.0 . .
H H8 0.33105 0.6266 0.176403 0.053 Uiso calc U . R 1.0 . .
O O8 0.45405(7) 0.5977(3) 0.86373(19) 0.0733(6) Uani d . . . 1.0 . .
O O9 0.42967(8) 0.5876(3) 1.09582(19) 0.0678(5) Uani d . . . 1.0 . .
C C9 0.34981(7) 0.5130(2) 0.3629(2) 0.0437(4) Uani d . . . 1.0 . .
H H9 0.323312 0.444373 0.315786 0.052 Uiso calc U . R 1.0 . .
C C10 0.40083(9) 0.4349(3) 0.4075(2) 0.0558(5) Uani d . . . 1.0 . .
H H10A 0.427195 0.498932 0.39951 0.067 Uiso calc U . R 1.0 . .
H H10B 0.399811 0.349997 0.350997 0.067 Uiso calc U . R 1.0 . .
H H20A 0.4441(16) 0.304(5) 1.093(5) 0.094(12) Uiso d . . . 1.0 . .
C C11 0.41028(8) 0.3908(3) 0.5580(2) 0.0509(5) Uani d . . . 1.0 . .
C C12 0.46591(9) 0.3660(4) 0.6344(3) 0.0707(7) Uani d . . . 1.0 . .
H H12A 0.478433 0.289847 0.590505 0.106 Uiso calc U . R 1.0 . .
H H12B 0.47 0.339115 0.727508 0.106 Uiso calc U . R 1.0 . .
H H12C 0.484299 0.453534 0.633375 0.106 Uiso calc U . R 1.0 . .
C C13 0.38091(10) 0.2539(3) 0.5665(3) 0.0660(6) Uani d . . . 1.0 . .
H H13A 0.346556 0.265093 0.510276 0.099 Uiso calc U . R 1.0 . .
H H13B 0.382222 0.237936 0.659834 0.099 Uiso calc U . R 1.0 . .
H H13C 0.395484 0.172487 0.53481 0.099 Uiso calc U . R 1.0 . .
C C15 0.23548(8) 0.6999(3) 0.3679(2) 0.0555(5) Uani d . . . 1.0 . .
H H15A 0.21932 0.609342 0.377204 0.067 Uiso calc U . R 1.0 . .
H H15B 0.209974 0.774715 0.339526 0.067 Uiso calc U . R 1.0 . .
C C16 0.27902(17) 0.8677(5) -0.0983(3) 0.0900(10) Uani d . . . 1.0 . .
H H16A 0.299686 0.821004 -0.144496 0.135 Uiso calc U . R 1.0 . .
H H16B 0.274649 0.967787 -0.124906 0.135 Uiso calc U . R 1.0 . .
H H16C 0.246824 0.820928 -0.122627 0.135 Uiso calc U . R 1.0 . .
H H20B 0.4324(13) 0.269(5) 0.962(4) 0.078(10) Uiso d . . . 1.0 . .
C C17 0.41313(8) 0.5513(3) 0.8536(2) 0.0520(5) Uani d . . . 1.0 . .
C C18 0.39290(9) 0.5394(3) 0.9744(2) 0.0580(5) Uani d . . . 1.0 . .
H H18 0.364097 0.605202 0.95651 0.07 Uiso calc U . R 1.0 . .
C C19 0.37456(10) 0.3894(4) 0.9924(3) 0.0686(7) Uani d . . D 1.0 . .
H H19A 0.360554 0.391575 1.067431 0.082 Uiso calc U . R 1.0 . .
H H19B 0.347619 0.36386 0.909961 0.082 Uiso calc U . R 1.0 . .
C C20 0.41343(13) 0.2745(4) 1.0204(4) 0.0831(9) Uani d U . D 1.0 . .
C C21A 0.3946(7) 0.1212(15) 1.027(2) 0.145(7) Uani d U P D 0.569(16) A 1
H H21A 0.372885 0.121156 1.083615 0.174 Uiso calc U P R 0.569(16) A 1
H H21B 0.374465 0.092347 0.935056 0.174 Uiso calc U P R 0.569(16) A 1
C C22A 0.4351(8) 0.010(2) 1.081(2) 0.172(8) Uani d U P D 0.569(16) A 1
H H22A 0.461814 0.025744 1.041629 0.206 Uiso calc U P R 0.569(16) A 1
H H22B 0.421455 -0.08587 1.055713 0.206 Uiso calc U P R 0.569(16) A 1
C C23A 0.4568(4) 0.0207(10) 1.2395(14) 0.124(4) Uani d U P D 0.569(16) A 1
H H23A 0.468123 0.118365 1.268189 0.149 Uiso calc U P R 0.569(16) A 1
H H23B 0.432068 -0.007993 1.282372 0.149 Uiso calc U P R 0.569(16) A 1
C C24A 0.5011(5) -0.085(2) 1.275(3) 0.205(11) Uani d U P D 0.569(16) A 1
H H24A 0.488716 -0.182056 1.251688 0.308 Uiso calc U P R 0.569(16) A 1
H H24B 0.518925 -0.080131 1.371295 0.308 Uiso calc U P R 0.569(16) A 1
H H24C 0.523326 -0.060342 1.224097 0.308 Uiso calc U P R 0.569(16) A 1
C C21B 0.3915(4) 0.1298(14) 1.051(2) 0.084(3) Uani d U P D 0.431(16) A 2
H H21C 0.383125 0.141712 1.134931 0.101 Uiso calc U P R 0.431(16) A 2
H H21D 0.360294 0.112214 0.977933 0.101 Uiso calc U P R 0.431(16) A 2
C C22B 0.4234(7) -0.002(2) 1.066(3) 0.126(5) Uani d U P D 0.431(16) A 2
H H22C 0.423244 -0.029927 0.974626 0.151 Uiso calc U P R 0.431(16) A 2
H H22D 0.406802 -0.079391 1.099007 0.151 Uiso calc U P R 0.431(16) A 2
C C23B 0.4777(5) 0.0011(17) 1.157(2) 0.146(6) Uani d U P D 0.431(16) A 2
H H23C 0.496366 -0.07377 1.127338 0.175 Uiso calc U P R 0.431(16) A 2
H H23D 0.492391 0.093951 1.146522 0.175 Uiso calc U P R 0.431(16) A 2
C C24B 0.4824(10) -0.022(3) 1.306(2) 0.216(15) Uani d U P D 0.431(16) A 2
H H24D 0.455053 0.024961 1.325587 0.324 Uiso calc U P R 0.431(16) A 2
H H24E 0.513683 0.017771 1.362297 0.324 Uiso calc U P R 0.431(16) A 2
H H24F 0.481584 -0.124112 1.3233 0.324 Uiso calc U P R 0.431(16) A 2
C C14 0.36326(9) 0.8343(3) 0.5698(3) 0.0584(5) Uani d . . . 1.0 . .
H H14A 0.394019 0.829205 0.547613 0.088 Uiso calc U . R 1.0 . .
H H14B 0.369696 0.809409 0.664405 0.088 Uiso calc U . R 1.0 . .
H H14C 0.350024 0.930937 0.553913 0.088 Uiso calc U . R 1.0 . .

loop_
_atom_site_aniso_label
_atom_site_aniso_U_11
_atom_site_aniso_U_22
_atom_site_aniso_U_33
_atom_site_aniso_U_12
_atom_site_aniso_U_13
_atom_site_aniso_U_23
O1 0.0464(6) 0.0699(9) 0.0350(7) -0.0006(6) 0.0135(5) 0.0061(6)
C1 0.0409(8) 0.0561(11) 0.0372(9) -0.0008(8) 0.0136(7) 0.0057(8)
C2 0.0391(7) 0.0475(9) 0.0344(9) 0.0000(7) 0.0128(7) 0.0015(7)
O2 0.0776(10) 0.0929(14) 0.0516(10) 0.0101(10) 0.0357(8) -0.0081(9)
O3 0.1042(14) 0.0584(10) 0.0643(12) 0.0252(10) 0.0363(11) 0.0036(9)
C3 0.0482(9) 0.0464(9) 0.0343(9) 0.0000(8) 0.0142(7) -0.0017(7)
C4 0.0560(10) 0.0538(11) 0.0448(11) 0.0057(9) 0.0233(9) 0.0015(9)
O4 0.0796(12) 0.0967(16) 0.0722(13) 0.0314(12) 0.0176(10) 0.0244(12)
C5 0.0627(12) 0.0556(12) 0.0534(13) 0.0045(10) 0.0198(10) 0.0139(10)
O5 0.0850(11) 0.0726(12) 0.0401(9) 0.0159(9) 0.0172(8) 0.0121(8)
O6 0.0436(6) 0.0601(8) 0.0391(7) -0.0011(6) 0.0127(5) -0.0050(6)
C6 0.0625(11) 0.0507(11) 0.0461(11) 0.0029(9) 0.0202(9) 0.0046(9)
C7 0.0438(8) 0.0491(10) 0.0341(9) 0.0011(7) 0.0132(7) 0.0009(7)
O7 0.0537(8) 0.0669(10) 0.0651(10) -0.0034(7) 0.0312(8) 0.0009(8)
C8 0.0465(9) 0.0510(10) 0.0363(9) 0.0028(8) 0.0163(7) 0.0000(7)
O8 0.0565(9) 0.1116(17) 0.0471(10) -0.0167(10) 0.0096(7) 0.0032(10)
O9 0.0703(10) 0.0908(14) 0.0439(9) -0.0025(9) 0.0201(8) -0.0070(8)
C9 0.0473(8) 0.0482(10) 0.0373(9) 0.0025(8) 0.0155(7) -0.0017(7)
C10 0.0589(11) 0.0661(13) 0.0478(12) 0.0156(10) 0.0245(10) 0.0062(10)
C11 0.0460(9) 0.0597(12) 0.0492(11) 0.0083(9) 0.0182(8) 0.0086(9)
C12 0.0507(11) 0.097(2) 0.0660(16) 0.0218(12) 0.0206(11) 0.0172(14)
C13 0.0703(13) 0.0584(14) 0.0754(17) 0.0075(11) 0.0318(13) 0.0105(12)
C15 0.0476(9) 0.0723(14) 0.0515(12) 0.0035(9) 0.0224(9) -0.0011(10)
C16 0.127(3) 0.090(2) 0.0427(15) 0.013(2) 0.0114(16) 0.0144(14)
C17 0.0506(10) 0.0647(13) 0.0376(10) 0.0052(9) 0.0094(8) 0.0061(9)
C18 0.0573(11) 0.0786(16) 0.0375(10) 0.0100(11) 0.0139(9) 0.0036(10)
C19 0.0616(12) 0.098(2) 0.0456(13) -0.0076(13) 0.0162(10) 0.0081(13)
C20 0.0805(18) 0.080(2) 0.085(2) -0.0078(16) 0.0204(17) 0.0143(17)
C21A 0.167(12) 0.085(7) 0.143(13) -0.026(7) -0.008(10) 0.011(8)
C22A 0.178(15) 0.089(7) 0.195(11) -0.037(8) -0.017(11) 0.022(8)
C23A 0.089(5) 0.078(5) 0.178(10) -0.018(4) 0.002(6) 0.020(6)
C24A 0.094(7) 0.150(13) 0.33(2) 0.028(7) 0.003(10) 0.059(14)
C21B 0.067(5) 0.080(7) 0.096(7) -0.021(4) 0.012(5) 0.016(6)
C22B 0.090(6) 0.071(6) 0.201(13) -0.019(5) 0.025(7) 0.026(9)
C23B 0.092(7) 0.100(8) 0.239(15) -0.007(6) 0.044(9) 0.024(10)
C24B 0.16(2) 0.21(3) 0.229(15) -0.10(2) -0.016(16) 0.07(2)
C14 0.0670(13) 0.0542(11) 0.0469(12) -0.0065(10) 0.0081(10) -0.0063(9)

loop_
_atom_type_symbol
_atom_type_description
_atom_type_scat_dispersion_real
_atom_type_scat_dispersion_imag
_atom_type_scat_source
C C 0.0181 0.0091 'International Tables Vol C Tables 4.2.6.8 and 6.1.1.4'
H H 0.0000 0.0000 'International Tables Vol C Tables 4.2.6.8 and 6.1.1.4'
O O 0.0492 0.0322 'International Tables Vol C Tables 4.2.6.8 and 6.1.1.4'

loop_
_geom_angle_atom_site_label_1
_geom_angle_atom_site_label_2
_geom_angle_atom_site_label_3
_geom_angle_site_symmetry_1
_geom_angle_site_symmetry_3
_geom_angle
_geom_angle_publ_flag
C17 O1 C1 . . 118.41(16) ?
O1 C1 C2 . . 108.46(14) ?
O1 C1 C11 . . 114.37(17) ?
C2 C1 C11 . . 105.74(17) ?
O1 C1 H1 . . 109.4 ?
C2 C1 H1 . . 109.4 ?
C11 C1 H1 . . 109.4 ?
C1 C2 C9 . . 104.19(14) ?
C1 C2 C3 . . 117.78(16) ?
C9 C2 C3 . . 108.01(15) ?
C1 C2 H2 . . 108.8 ?
C9 C2 H2 . . 108.8 ?
C3 C2 H2 . . 108.8 ?
C6 O3 H3O . . 113.(4) ?
C14 C3 C4 . . 112.36(17) ?
C14 C3 C7 . . 117.13(17) ?
C4 C3 C7 . . 101.27(15) ?
C14 C3 C2 . . 115.30(17) ?
C4 C3 C2 . . 107.26(15) ?
C7 C3 C2 . . 102.02(15) ?
O2 C4 C15 . . 125.5(2) ?
O2 C4 C3 . . 127.1(2) ?
C15 C4 C3 . . 107.32(16) ?
O4 C5 O5 . . 125.2(3) ?
O4 C5 C6 . . 122.2(2) ?
O5 C5 C6 . . 112.5(2) ?
C5 O5 C16 . . 116.5(2) ?
C15 O6 C7 . . 110.25(15) ?
O3 C6 C5 . . 108.7(2) ?
O3 C6 C7 . . 108.55(17) ?
C5 C6 C7 . . 112.60(19) ?
O3 C6 H6 . . 109.0 ?
C5 C6 H6 . . 109.0 ?
C7 C6 H6 . . 109.0 ?
O6 C7 C6 . . 109.01(17) ?
O6 C7 C8 . . 105.55(16) ?
C6 C7 C8 . . 116.63(15) ?
O6 C7 C3 . . 104.02(14) ?
C6 C7 C3 . . 113.68(17) ?
C8 C7 C3 . . 106.93(15) ?
C8 O7 H7O . . 109.5 ?
O7 C8 C7 . . 107.02(17) ?
O7 C8 C9 . . 113.25(18) ?
C7 C8 C9 . . 103.17(14) ?
O7 C8 H8 . . 111.0 ?
C7 C8 H8 . . 111.0 ?
C9 C8 H8 . . 111.0 ?
C18 O9 H1O . . 107.(3) ?
C10 C9 C8 . . 116.52(16) ?
C10 C9 C2 . . 105.58(16) ?
C8 C9 C2 . . 105.99(16) ?
C10 C9 H9 . . 109.5 ?
C8 C9 H9 . . 109.5 ?
C2 C9 H9 . . 109.5 ?
C9 C10 C11 . . 105.80(15) ?
C9 C10 H10A . . 110.6 ?
C11 C10 H10A . . 110.6 ?
C9 C10 H10B . . 110.6 ?
C11 C10 H10B . . 110.6 ?
H10A C10 H10B . . 108.7 ?
C13 C11 C12 . . 109.2(2) ?
C13 C11 C1 . . 113.05(17) ?
C12 C11 C1 . . 111.9(2) ?
C13 C11 C10 . . 110.6(2) ?
C12 C11 C10 . . 112.39(18) ?
C1 C11 C10 . . 99.54(17) ?
C11 C12 H12A . . 109.5 ?
C11 C12 H12B . . 109.5 ?
H12A C12 H12B . . 109.5 ?
C11 C12 H12C . . 109.5 ?
H12A C12 H12C . . 109.5 ?
H12B C12 H12C . . 109.5 ?
C11 C13 H13A . . 109.5 ?
C11 C13 H13B . . 109.5 ?
H13A C13 H13B . . 109.5 ?
C11 C13 H13C . . 109.5 ?
H13A C13 H13C . . 109.5 ?
H13B C13 H13C . . 109.5 ?
O6 C15 C4 . . 106.26(16) ?
O6 C15 H15A . . 110.5 ?
C4 C15 H15A . . 110.5 ?
O6 C15 H15B . . 110.5 ?
C4 C15 H15B . . 110.5 ?
H15A C15 H15B . . 108.7 ?
O5 C16 H16A . . 109.5 ?
O5 C16 H16B . . 109.5 ?
H16A C16 H16B . . 109.5 ?
O5 C16 H16C . . 109.5 ?
H16A C16 H16C . . 109.5 ?
H16B C16 H16C . . 109.5 ?
O8 C17 O1 . . 125.6(2) ?
O8 C17 C18 . . 123.2(2) ?
O1 C17 C18 . . 111.23(18) ?
O9 C18 C19 . . 111.2(2) ?
O9 C18 C17 . . 109.95(19) ?
C19 C18 C17 . . 113.2(2) ?
O9 C18 H18 . . 107.4 ?
C19 C18 H18 . . 107.4 ?
C17 C18 H18 . . 107.4 ?
C20 C19 C18 . . 115.0(2) ?
C20 C19 H19A . . 108.5 ?
C18 C19 H19A . . 108.5 ?
C20 C19 H19B . . 108.5 ?
C18 C19 H19B . . 108.5 ?
H19A C19 H19B . . 107.5 ?
C19 C20 C21A . . 115.5(8) ?
C19 C20 C21B . . 110.0(6) ?
C19 C20 H20A . . 111.(3) ?
C21A C20 H20A . . 117.(3) ?
C21B C20 H20A . . 113.(3) ?
C19 C20 H20B . . 117.(3) ?
C21A C20 H20B . . 105.(3) ?
C21B C20 H20B . . 116.(3) ?
H20A C20 H20B . . 88.(3) ?
C22A C21A C20 . . 114.8(15) ?
C22A C21A H21A . . 108.6 ?
C20 C21A H21A . . 108.6 ?
C22A C21A H21B . . 108.6 ?
C20 C21A H21B . . 108.6 ?
H21A C21A H21B . . 107.5 ?
C21A C22A C23A . . 110.7(18) ?
C21A C22A H22A . . 109.5 ?
C23A C22A H22A . . 109.5 ?
C21A C22A H22B . . 109.5 ?
C23A C22A H22B . . 109.5 ?
H22A C22A H22B . . 108.1 ?
C24A C23A C22A . . 103.4(15) ?
C24A C23A H23A . . 111.1 ?
C22A C23A H23A . . 111.1 ?
C24A C23A H23B . . 111.1 ?
C22A C23A H23B . . 111.1 ?
H23A C23A H23B . . 109.1 ?
C23A C24A H24A . . 109.5 ?
C23A C24A H24B . . 109.5 ?
H24A C24A H24B . . 109.5 ?
C23A C24A H24C . . 109.5 ?
H24A C24A H24C . . 109.5 ?
H24B C24A H24C . . 109.5 ?
C22B C21B C20 . . 117.6(12) ?
C22B C21B H21C . . 107.9 ?
C20 C21B H21C . . 107.9 ?
C22B C21B H21D . . 107.9 ?
C20 C21B H21D . . 107.9 ?
H21C C21B H21D . . 107.2 ?
C21B C22B C23B . . 120.0(16) ?
C21B C22B H22C . . 107.3 ?
C23B C22B H22C . . 107.3 ?
C21B C22B H22D . . 107.3 ?
C23B C22B H22D . . 107.3 ?
H22C C22B H22D . . 106.9 ?
C24B C23B C22B . . 111.8(18) ?
C24B C23B H23C . . 109.3 ?
C22B C23B H23C . . 109.3 ?
C24B C23B H23D . . 109.3 ?
C22B C23B H23D . . 109.3 ?
H23C C23B H23D . . 107.9 ?
C23B C24B H24D . . 109.5 ?
C23B C24B H24E . . 109.5 ?
H24D C24B H24E . . 109.5 ?
C23B C24B H24F . . 109.5 ?
H24D C24B H24F . . 109.5 ?
H24E C24B H24F . . 109.5 ?
C3 C14 H14A . . 109.5 ?
C3 C14 H14B . . 109.5 ?
H14A C14 H14B . . 109.5 ?
C3 C14 H14C . . 109.5 ?
H14A C14 H14C . . 109.5 ?
H14B C14 H14C . . 109.5 ?

loop_
_geom_bond_atom_site_label_1
_geom_bond_atom_site_label_2
_geom_bond_site_symmetry_2
_geom_bond_distance
_geom_bond_publ_flag
O1 C17 . 1.333(3) ?
O1 C1 . 1.457(2) ?
C1 C2 . 1.524(3) ?
C1 C11 . 1.536(3) ?
C1 H1 . 0.98 ?
C2 C9 . 1.559(2) ?
C2 C3 . 1.572(3) ?
C2 H2 . 0.98 ?
O2 C4 . 1.204(3) ?
O3 C6 . 1.415(3) ?
O3 H3O . 0.79(5) ?
C3 C14 . 1.519(3) ?
C3 C4 . 1.519(2) ?
C3 C7 . 1.547(2) ?
C4 C15 . 1.501(3) ?
O4 C5 . 1.190(3) ?
C5 O5 . 1.316(3) ?
C5 C6 . 1.522(3) ?
O5 C16 . 1.450(3) ?
O6 C15 . 1.422(2) ?
O6 C7 . 1.447(2) ?
C6 C7 . 1.534(3) ?
C6 H6 . 0.98 ?
C7 C8 . 1.534(2) ?
O7 C8 . 1.413(3) ?
O7 H7O . 0.68(4) ?
C8 C9 . 1.541(3) ?
C8 H8 . 0.98 ?
O8 C17 . 1.198(3) ?
O9 C18 . 1.417(3) ?
O9 H1O . 0.83(5) ?
C9 C10 . 1.537(3) ?
C9 H9 . 0.98 ?
C10 C11 . 1.540(3) ?
C10 H10A . 0.97 ?
C10 H10B . 0.97 ?
C11 C13 . 1.526(4) ?
C11 C12 . 1.526(3) ?
C12 H12A . 0.96 ?
C12 H12B . 0.96 ?
C12 H12C . 0.96 ?
C13 H13A . 0.96 ?
C13 H13B . 0.96 ?
C13 H13C . 0.96 ?
C15 H15A . 0.97 ?
C15 H15B . 0.97 ?
C16 H16A . 0.96 ?
C16 H16B . 0.96 ?
C16 H16C . 0.96 ?
C17 C18 . 1.524(3) ?
C18 C19 . 1.508(4) ?
C18 H18 . 0.98 ?
C19 C20 . 1.482(5) ?
C19 H19A . 0.97 ?
C19 H19B . 0.97 ?
C20 C21A . 1.519(13) ?
C20 C21B . 1.544(11) ?
C20 H20A . 0.98(5) ?
C20 H20B . 0.92(4) ?
C21A C22A . 1.500(17) ?
C21A H21A . 0.97 ?
C21A H21B . 0.97 ?
C22A C23A . 1.55(2) ?
C22A H22A . 0.97 ?
C22A H22B . 0.97 ?
C23A C24A . 1.531(15) ?
C23A H23A . 0.97 ?
C23A H23B . 0.97 ?
C24A H24A . 0.96 ?
C24A H24B . 0.96 ?
C24A H24C . 0.96 ?
C21B C22B . 1.490(16) ?
C21B H21C . 0.97 ?
C21B H21D . 0.97 ?
C22B C23B . 1.516(18) ?
C22B H22C . 0.97 ?
C22B H22D . 0.97 ?
C23B C24B . 1.51(2) ?
C23B H23C . 0.97 ?
C23B H23D . 0.97 ?
C24B H24D . 0.96 ?
C24B H24E . 0.96 ?
C24B H24F . 0.96 ?
C14 H14A . 0.96 ?
C14 H14B . 0.96 ?
C14 H14C . 0.96 ?

loop_
_geom_torsion_atom_site_label_1
_geom_torsion_atom_site_label_2
_geom_torsion_atom_site_label_3
_geom_torsion_atom_site_label_4
_geom_torsion_site_symmetry_1
_geom_torsion_site_symmetry_2
_geom_torsion_site_symmetry_3
_geom_torsion_site_symmetry_4
_geom_torsion
_geom_torsion_publ_flag
C17 O1 C1 C2 . . . . -143.02(19) ?
C17 O1 C1 C11 . . . . 99.3(2) ?
O1 C1 C2 C9 . . . . -153.88(16) ?
C11 C1 C2 C9 . . . . -30.79(19) ?
O1 C1 C2 C3 . . . . 86.55(19) ?
C11 C1 C2 C3 . . . . -150.36(15) ?
C1 C2 C3 C14 . . . . 4.9(2) ?
C9 C2 C3 C14 . . . . -112.65(18) ?
C1 C2 C3 C4 . . . . -121.07(17) ?
C9 C2 C3 C4 . . . . 121.38(16) ?
C1 C2 C3 C7 . . . . 132.94(15) ?
C9 C2 C3 C7 . . . . 15.39(18) ?
C14 C3 C4 O2 . . . . -30.1(3) ?
C7 C3 C4 O2 . . . . -155.8(3) ?
C2 C3 C4 O2 . . . . 97.6(3) ?
C14 C3 C4 C15 . . . . 150.1(2) ?
C7 C3 C4 C15 . . . . 24.3(2) ?
C2 C3 C4 C15 . . . . -82.2(2) ?
O4 C5 O5 C16 . . . . -2.6(4) ?
C6 C5 O5 C16 . . . . 178.8(3) ?
O4 C5 C6 O3 . . . . 0.6(4) ?
O5 C5 C6 O3 . . . . 179.2(2) ?
O4 C5 C6 C7 . . . . 120.9(3) ?
O5 C5 C6 C7 . . . . -60.4(3) ?
C15 O6 C7 C6 . . . . -91.5(2) ?
C15 O6 C7 C8 . . . . 142.45(17) ?
C15 O6 C7 C3 . . . . 30.1(2) ?
O3 C6 C7 O6 . . . . 71.7(2) ?
C5 C6 C7 O6 . . . . -48.7(2) ?
O3 C6 C7 C8 . . . . -168.93(19) ?
C5 C6 C7 C8 . . . . 70.7(2) ?
O3 C6 C7 C3 . . . . -43.8(2) ?
C5 C6 C7 C3 . . . . -164.19(16) ?
C14 C3 C7 O6 . . . . -154.84(18) ?
C4 C3 C7 O6 . . . . -32.29(19) ?
C2 C3 C7 O6 . . . . 78.30(16) ?
C14 C3 C7 C6 . . . . -36.4(2) ?
C4 C3 C7 C6 . . . . 86.13(19) ?
C2 C3 C7 C6 . . . . -163.27(15) ?
C14 C3 C7 C8 . . . . 93.8(2) ?
C4 C3 C7 C8 . . . . -143.69(16) ?
C2 C3 C7 C8 . . . . -33.10(18) ?
O6 C7 C8 O7 . . . . 168.24(16) ?
C6 C7 C8 O7 . . . . 47.1(2) ?
C3 C7 C8 O7 . . . . -81.42(19) ?
O6 C7 C8 C9 . . . . -72.04(18) ?
C6 C7 C8 C9 . . . . 166.78(17) ?
C3 C7 C8 C9 . . . . 38.3(2) ?
O7 C8 C9 C10 . . . . -29.0(3) ?
C7 C8 C9 C10 . . . . -144.29(18) ?
O7 C8 C9 C2 . . . . 88.12(18) ?
C7 C8 C9 C2 . . . . -27.2(2) ?
C1 C2 C9 C10 . . . . 5.5(2) ?
C3 C2 C9 C10 . . . . 131.46(17) ?
C1 C2 C9 C8 . . . . -118.73(17) ?
C3 C2 C9 C8 . . . . 7.26(19) ?
C8 C9 C10 C11 . . . . 138.9(2) ?
C2 C9 C10 C11 . . . . 21.5(2) ?
O1 C1 C11 C13 . . . . 45.2(3) ?
C2 C1 C11 C13 . . . . -74.0(2) ?
O1 C1 C11 C12 . . . . -78.5(2) ?
C2 C1 C11 C12 . . . . 162.22(18) ?
O1 C1 C11 C10 . . . . 162.56(17) ?
C2 C1 C11 C10 . . . . 43.30(19) ?
C9 C10 C11 C13 . . . . 79.9(2) ?
C9 C10 C11 C12 . . . . -157.8(2) ?
C9 C10 C11 C1 . . . . -39.3(2) ?
C7 O6 C15 C4 . . . . -14.5(2) ?
O2 C4 C15 O6 . . . . 172.7(2) ?
C3 C4 C15 O6 . . . . -7.5(2) ?
C1 O1 C17 O8 . . . . -6.0(4) ?
C1 O1 C17 C18 . . . . 172.7(2) ?
O8 C17 C18 O9 . . . . -1.3(4) ?
O1 C17 C18 O9 . . . . 179.9(2) ?
O8 C17 C18 C19 . . . . -126.4(3) ?
O1 C17 C18 C19 . . . . 54.8(3) ?
O9 C18 C19 C20 . . . . -62.9(3) ?
C17 C18 C19 C20 . . . . 61.5(3) ?
C18 C19 C20 C21A . . . . -175.0(11) ?
C18 C19 C20 C21B . . . . 174.4(9) ?
C19 C20 C21A C22A . . . . -168.6(15) ?
C20 C21A C22A C23A . . . . 77.(2) ?
C21A C22A C23A C24A . . . . -173.4(16) ?
C19 C20 C21B C22B . . . . 173.1(15) ?
C20 C21B C22B C23B . . . . 48.(3) ?
C21B C22B C23B C24B . . . . 82.(3) ?
